data_7040714
loop_
_publ_author_name
'Bakkar, A.'
'Cobo, S.'
'Lafolet, F.'
'Boggio-Pasqua, M'
'Royal, G.'
'Saint Aman, E.'

_publ_section_title
;
 Self-assembled dimethyldihydropyrene-pyridyl substituted ligands with
 zinc(ii) meso-tetraphenylporphyrin via axial coordination.
;
_journal_issue 41
_journal_name_full 'Dalton transactions (Cambridge, England : 2003)'
_journal_page_first 16453
_journal_page_last 16462
_journal_paper_doi 10.1039/c6dt02975b
_journal_volume 45
_journal_year 2016
_chemical_formula_moiety 'C37 H39 N'
_chemical_formula_sum 'C37 H39 N'
_chemical_formula_weight 497.69
_chemical_name_systematic
;
 ? 
;
_space_group_crystal_system orthorhombic
_space_group_IT_number 61
_space_group_name_Hall '-P 2ac 2ab'
_space_group_name_H-M_alt 'P b c a'
_symmetry_space_group_name_Hall '-P 2ac 2ab'
_symmetry_space_group_name_H-M 'P b c a'
_atom_sites_solution_hydrogens geom
_atom_sites_solution_primary direct
_atom_sites_solution_secondary difmap
_audit_creation_date 2016-05-27
_audit_creation_method
;
  Olex2 1.1
  (compiled Sep 28 2011 20:36:17, GUI svn.r3906)
;
_audit_update_record
;
2016-07-26 deposited with the CCDC.
2016-09-19 downloaded from the CCDC.
;
_cell_angle_alpha 90.00
_cell_angle_beta 90.00
_cell_angle_gamma 90.00
_cell_formula_units_Z 8
_cell_length_a 10.102(2)
_cell_length_b 19.058(4)
_cell_length_c 31.626(6)
_cell_measurement_reflns_used 67156
_cell_measurement_temperature 200
_cell_measurement_theta_max 25.00
_cell_measurement_theta_min 2.50
_cell_volume 6089(2)
_computing_cell_refinement EvalCCD
_computing_data_collection Collect
_computing_data_reduction EvalCCD
_computing_molecular_graphics
;
O. V. Dolomanov, L. J. Bourhis, R. J. Gildea, J. A. K. Howard and H. Puschmann,
OLEX2: a complete structure solution, refinement and analysis program.
J. Appl. Cryst. (2009). 42, 339-341.
;
_computing_publication_material
;
O. V. Dolomanov, L. J. Bourhis, R. J. Gildea, J. A. K. Howard and H. Puschmann,
OLEX2: a complete structure solution, refinement and analysis program.
J. Appl. Cryst. (2009). 42, 339-341.
;
_computing_structure_refinement
;
SHELXL, G.M. Sheldrick, Acta Cryst.
(2008). A64, 112-122
;
_computing_structure_solution 'SHELXS-97 (Sheldrick, 1990)'
_diffrn_ambient_temperature 200
_diffrn_detector 'CCD area detector'
_diffrn_detector_type 'APEX II'
_diffrn_measured_fraction_theta_full 0.996
_diffrn_measured_fraction_theta_max 0.996
_diffrn_measurement_device_type 'Bruker-AXS-enraf-nonius KappaAPEXII'
_diffrn_measurement_method 'Phi and omega scans'
_diffrn_radiation_collimation 'Montel optic'
_diffrn_radiation_detector CCD
_diffrn_radiation_monochromator 'Multilayer mirrors'
_diffrn_radiation_probe x-ray
_diffrn_radiation_type MoK\a
_diffrn_radiation_wavelength 0.71073
_diffrn_reflns_av_R_equivalents 0.1135
_diffrn_reflns_av_unetI/netI 0.0497
_diffrn_reflns_limit_h_max 11
_diffrn_reflns_limit_h_min -12
_diffrn_reflns_limit_k_max 22
_diffrn_reflns_limit_k_min -20
_diffrn_reflns_limit_l_max 37
_diffrn_reflns_limit_l_min -34
_diffrn_reflns_number 67156
_diffrn_reflns_theta_full 25.00
_diffrn_reflns_theta_max 25.00
_diffrn_reflns_theta_min 2.50
_diffrn_source 'Incoatec ISG250'
_diffrn_source_target Mo
_diffrn_source_type 'Microfocus sealed tube'
_exptl_absorpt_coefficient_mu 0.062
_exptl_absorpt_correction_T_max 1
_exptl_absorpt_correction_T_min 0.107392
_exptl_absorpt_correction_type multi-scan
_exptl_absorpt_process_details
;
SADABS-2004/1 (Bruker,2004) was used for absorption correction.
R(int) was 0.2600 before and 0.0914 after correction.
The Ratio of minimum to maximum transmission is 0.1074.
The \l/2 correction factor is 0.0015.
;
_exptl_crystal_colour yellow
_exptl_crystal_colour_primary yellow
_exptl_crystal_density_diffrn 1.086
_exptl_crystal_density_method 'not measured'
_exptl_crystal_description plate
_exptl_crystal_F_000 2144
_exptl_crystal_size_max 0.45
_exptl_crystal_size_mid 0.17
_exptl_crystal_size_min 0.07
_refine_diff_density_max 0.208
_refine_diff_density_min -0.236
_refine_diff_density_rms 0.050
_refine_ls_extinction_method none
_refine_ls_goodness_of_fit_ref 1.137
_refine_ls_hydrogen_treatment mixed
_refine_ls_matrix_type full
_refine_ls_number_parameters 382
_refine_ls_number_reflns 5336
_refine_ls_number_restraints 84
_refine_ls_restrained_S_all 1.132
_refine_ls_R_factor_all 0.1126
_refine_ls_R_factor_gt 0.0751
_refine_ls_shift/su_max 0.000
_refine_ls_shift/su_mean 0.000
_refine_ls_structure_factor_coef Fsqd
_refine_ls_weighting_details 'calc w=1/[\s^2^(Fo^2^)+(0.0437P)^2^+7.0407P] where P=(Fo^2^+2Fc^2^)/3'
_refine_ls_weighting_scheme calc
_refine_ls_wR_factor_gt 0.1597
_refine_ls_wR_factor_ref 0.1818
_reflns_number_gt 3721
_reflns_number_total 5336
_reflns_threshold_expression >2sigma(I)
_cod_data_source_file c6dt02975b2.cif
_cod_data_source_block sad2
_cod_depositor_comments 'Adding full bibliography for 7040714.cif.'
_cod_database_code 7040714
_olex2_submission_special_instructions 'No special instructions were received'

loop_
_space_group_symop_id
_space_group_symop_operation_xyz
1 'x, y, z'
2 '-x+1/2, -y, z+1/2'
3 'x+1/2, -y+1/2, -z'
4 '-x, y+1/2, -z+1/2'
5 '-x, -y, -z'
6 'x-1/2, y, -z-1/2'
7 '-x-1/2, y-1/2, z'
8 'x, -y-1/2, z-1/2'

loop_
_atom_site_label
_atom_site_type_symbol
_atom_site_fract_x
_atom_site_fract_y
_atom_site_fract_z
_atom_site_U_iso_or_equiv
_atom_site_adp_type
_atom_site_occupancy
_atom_site_symmetry_multiplicity
_atom_site_calc_flag
_atom_site_refinement_flags
_atom_site_disorder_assembly
_atom_site_disorder_group
C6' C 0.8552(3) 0.80063(14) 0.68937(9) 0.0362(7) Uani 1 1 d . . .
C7 C 0.8935(3) 0.74590(14) 0.71618(9) 0.0349(6) Uani 1 1 d . . .
H7 H 0.8783 0.7508 0.7450 0.042 Uiso 1 1 calc R . .
C15 C 0.8264(3) 0.58335(15) 0.64011(10) 0.0419(7) Uani 1 1 d . . .
H15A H 0.8183 0.5357 0.6305 0.063 Uiso 1 1 calc R . .
H15B H 0.7749 0.6135 0.6222 0.063 Uiso 1 1 calc R . .
H15C H 0.7947 0.5868 0.6686 0.063 Uiso 1 1 calc R . .
C5' C 0.9230(3) 0.73284(14) 0.62729(9) 0.0377(7) Uani 1 1 d . . .
C2 C 1.1007(3) 0.49443(15) 0.64749(9) 0.0394(7) Uani 1 1 d . . .
H2 H 1.1341 0.4594 0.6650 0.047 Uiso 1 1 calc R . .
C6 C 0.8685(3) 0.79218(14) 0.64571(9) 0.0391(7) Uani 1 1 d . . .
H6 H 0.8394 0.8281 0.6281 0.047 Uiso 1 1 calc R . .
C1' C 1.0470(3) 0.55410(14) 0.66613(9) 0.0344(6) Uani 1 1 d . . .
C2' C 1.1070(3) 0.48445(15) 0.60372(10) 0.0449(8) Uani 1 1 d . A .
C18 C 0.7963(3) 0.86944(14) 0.70654(9) 0.0389(7) Uani 1 1 d . . .
C13 C 0.9877(3) 0.63357(13) 0.77470(8) 0.0322(6) Uani 1 1 d . . .
C17 C 1.1412(3) 0.70349(15) 0.65492(10) 0.0422(7) Uani 1 1 d . . .
H17A H 1.1739 0.7016 0.6264 0.063 Uiso 1 1 calc R . .
H17B H 1.1921 0.6724 0.6724 0.063 Uiso 1 1 calc R . .
H17C H 1.1490 0.7505 0.6655 0.063 Uiso 1 1 calc R . .
C12' C 0.9822(3) 0.64564(14) 0.86366(9) 0.0351(7) Uani 1 1 d . . .
C8A C 0.9239(3) 0.58402(14) 0.79954(9) 0.0365(7) Uani 1 1 d . . .
H8A H 0.8816 0.5463 0.7866 0.044 Uiso 1 1 calc R . .
C9A C 0.9219(3) 0.58962(15) 0.84320(9) 0.0378(7) Uani 1 1 d . . .
H9A H 0.8794 0.5553 0.8591 0.045 Uiso 1 1 calc R . .
C7' C 0.9534(3) 0.68447(13) 0.70183(9) 0.0328(6) Uani 1 1 d . . .
C16 C 0.9929(3) 0.68066(14) 0.65562(8) 0.0334(6) Uani 1 1 d . . .
C14 C 0.9735(3) 0.60595(14) 0.63843(9) 0.0347(6) Uani 1 1 d . . .
C1 C 1.0437(3) 0.56634(14) 0.70954(9) 0.0358(7) Uani 1 1 d . . .
H1 H 1.0772 0.5319 0.7275 0.043 Uiso 1 1 calc R . .
C8B C 1.0505(3) 0.68873(15) 0.79551(9) 0.0405(7) Uani 1 1 d . . .
H8B H 1.0954 0.7223 0.7797 0.049 Uiso 1 1 calc R . .
C9B C 1.0478(3) 0.69477(15) 0.83894(9) 0.0415(7) Uani 1 1 d . . .
H9B H 1.0905 0.7323 0.8519 0.050 Uiso 1 1 calc R . .
C20 C 0.8909(3) 0.92938(16) 0.69487(12) 0.0551(9) Uani 1 1 d . . .
H20A H 0.9744 0.9223 0.7087 0.083 Uiso 1 1 calc R . .
H20B H 0.8535 0.9733 0.7038 0.083 Uiso 1 1 calc R . .
H20C H 0.9038 0.9301 0.6648 0.083 Uiso 1 1 calc R . .
C12 C 0.9753(3) 0.65402(16) 0.91030(9) 0.0428(7) Uani 1 1 d . . .
C5 C 0.9310(3) 0.72155(16) 0.58370(9) 0.0465(8) Uani 1 1 d . . .
H5 H 0.9022 0.7566 0.5654 0.056 Uiso 1 1 calc R . .
C3 C 1.0656(3) 0.53971(16) 0.57727(10) 0.0455(8) Uani 1 1 d . . .
H3 H 1.0739 0.5341 0.5482 0.055 Uiso 1 1 calc R . .
C19 C 0.6616(3) 0.88385(16) 0.68659(11) 0.0494(8) Uani 1 1 d . . .
H19A H 0.6712 0.8874 0.6565 0.074 Uiso 1 1 calc R . .
H19B H 0.6268 0.9271 0.6975 0.074 Uiso 1 1 calc R . .
H19C H 0.6021 0.8462 0.6932 0.074 Uiso 1 1 calc R . .
C13' C 0.9925(3) 0.62805(14) 0.72774(9) 0.0345(6) Uani 1 1 d . . .
N1 N 0.9551(4) 0.6728(2) 0.99885(11) 0.0898(12) Uani 1 1 d . . .
C10B C 1.0728(4) 0.68892(17) 0.93330(10) 0.0536(9) Uani 1 1 d . . .
H10B H 1.1473 0.7067 0.9197 0.064 Uiso 1 1 calc R . .
C22 C 1.1654(4) 0.41704(17) 0.58484(11) 0.0606(9) Uani 1 1 d U . .
C3' C 1.0130(3) 0.60195(15) 0.59232(9) 0.0407(7) Uani 1 1 d . . .
C21 C 0.7787(4) 0.86863(16) 0.75480(10) 0.0539(9) Uani 1 1 d . . .
H21A H 0.7204 0.8310 0.7626 0.081 Uiso 1 1 calc R . .
H21B H 0.7414 0.9125 0.7639 0.081 Uiso 1 1 calc R . .
H21C H 0.8632 0.8619 0.7681 0.081 Uiso 1 1 calc R . .
C10A C 0.8687(4) 0.6295(2) 0.93323(11) 0.0643(10) Uani 1 1 d . . .
H10A H 0.8005 0.6059 0.9195 0.077 Uiso 1 1 calc R . .
C4 C 0.9805(3) 0.65972(16) 0.56687(10) 0.0468(8) Uani 1 1 d . . .
H4 H 0.9925 0.6564 0.5378 0.056 Uiso 1 1 calc R . .
C11A C 1.0575(5) 0.6969(2) 0.97660(12) 0.0724(12) Uani 1 1 d . . .
H11A H 1.1235 0.7209 0.9912 0.087 Uiso 1 1 calc R . .
C11B C 0.8628(5) 0.6400(3) 0.97643(13) 0.0889(14) Uani 1 1 d . . .
H11B H 0.7892 0.6229 0.9908 0.107 Uiso 1 1 calc R . .
C23A C 1.3188(8) 0.4113(5) 0.5994(4) 0.084(3) Uani 0.516(10) 1 d PU A 1
H23A H 1.3673 0.4507 0.5885 0.126 Uiso 0.516(10) 1 calc PR A 1
H23B H 1.3563 0.3686 0.5885 0.126 Uiso 0.516(10) 1 calc PR A 1
H23C H 1.3238 0.4112 0.6297 0.126 Uiso 0.516(10) 1 calc PR A 1
C25A C 1.1036(12) 0.3520(5) 0.6045(4) 0.097(4) Uani 0.516(10) 1 d PU A 1
H25A H 1.1119 0.3543 0.6347 0.146 Uiso 0.516(10) 1 calc PR A 1
H25B H 1.1482 0.3109 0.5943 0.146 Uiso 0.516(10) 1 calc PR A 1
H25C H 1.0116 0.3496 0.5970 0.146 Uiso 0.516(10) 1 calc PR A 1
C24B C 1.2011(15) 0.3645(5) 0.6165(3) 0.091(4) Uani 0.484(10) 1 d PU A 2
H24A H 1.2696 0.3828 0.6345 0.136 Uiso 0.484(10) 1 calc PR A 2
H24B H 1.2324 0.3229 0.6027 0.136 Uiso 0.484(10) 1 calc PR A 2
H24C H 1.1248 0.3532 0.6333 0.136 Uiso 0.484(10) 1 calc PR A 2
C23B C 1.0424(14) 0.3837(5) 0.5587(4) 0.108(4) Uani 0.484(10) 1 d PU A 2
H23D H 0.9674 0.3789 0.5771 0.162 Uiso 0.484(10) 1 calc PR A 2
H23E H 1.0671 0.3384 0.5480 0.162 Uiso 0.484(10) 1 calc PR A 2
H23F H 1.0200 0.4140 0.5356 0.162 Uiso 0.484(10) 1 calc PR A 2
C24A C 1.1672(16) 0.4128(6) 0.5380(3) 0.110(5) Uani 0.516(10) 1 d PU A 1
H24D H 1.0781 0.4143 0.5274 0.165 Uiso 0.516(10) 1 calc PR A 1
H24E H 1.2083 0.3697 0.5294 0.165 Uiso 0.516(10) 1 calc PR A 1
H24F H 1.2163 0.4517 0.5267 0.165 Uiso 0.516(10) 1 calc PR A 1
C25B C 1.2709(16) 0.4361(6) 0.5556(5) 0.130(6) Uani 0.484(10) 1 d PU A 2
H25D H 1.2350 0.4638 0.5330 0.195 Uiso 0.484(10) 1 calc PR A 2
H25E H 1.3103 0.3943 0.5443 0.195 Uiso 0.484(10) 1 calc PR A 2
H25F H 1.3369 0.4629 0.5704 0.195 Uiso 0.484(10) 1 calc PR A 2

loop_
_atom_site_aniso_label
_atom_site_aniso_U_11
_atom_site_aniso_U_22
_atom_site_aniso_U_33
_atom_site_aniso_U_23
_atom_site_aniso_U_13
_atom_site_aniso_U_12
C6' 0.0371(15) 0.0289(15) 0.0426(18) 0.0011(13) -0.0043(13) -0.0002(12)
C7 0.0376(15) 0.0319(15) 0.0353(16) -0.0010(12) 0.0003(12) -0.0001(12)
C15 0.0446(17) 0.0360(16) 0.0451(18) 0.0020(14) -0.0035(14) -0.0028(13)
C5' 0.0445(16) 0.0331(16) 0.0355(16) 0.0065(13) -0.0008(13) -0.0021(13)
C2 0.0469(17) 0.0291(15) 0.0421(18) 0.0008(13) 0.0003(14) 0.0017(13)
C6 0.0503(17) 0.0272(15) 0.0399(18) 0.0087(13) -0.0058(14) 0.0012(13)
C1' 0.0371(15) 0.0293(15) 0.0368(16) 0.0033(12) 0.0002(12) -0.0015(12)
C2' 0.0557(19) 0.0351(17) 0.0438(19) -0.0043(14) 0.0052(15) -0.0012(14)
C18 0.0443(16) 0.0255(14) 0.0470(18) -0.0025(13) -0.0057(13) 0.0028(12)
C13 0.0365(15) 0.0274(14) 0.0326(16) 0.0017(12) 0.0002(12) 0.0065(12)
C17 0.0449(17) 0.0337(16) 0.0480(18) 0.0008(14) 0.0034(14) -0.0039(13)
C12' 0.0368(15) 0.0355(15) 0.0330(16) -0.0014(13) -0.0044(12) 0.0064(12)
C8A 0.0420(16) 0.0285(14) 0.0389(17) -0.0033(12) -0.0025(13) 0.0015(12)
C9A 0.0439(16) 0.0347(16) 0.0346(17) 0.0034(13) 0.0047(13) 0.0003(13)
C7' 0.0364(15) 0.0274(14) 0.0347(15) 0.0006(12) -0.0017(12) -0.0020(12)
C16 0.0376(15) 0.0293(14) 0.0334(16) 0.0031(12) 0.0010(12) 0.0015(12)
C14 0.0422(16) 0.0279(14) 0.0339(16) 0.0010(12) 0.0002(12) -0.0002(12)
C1 0.0430(16) 0.0272(14) 0.0371(17) 0.0043(12) -0.0005(13) 0.0053(12)
C8B 0.0432(16) 0.0354(16) 0.0431(18) 0.0054(14) -0.0021(13) -0.0033(13)
C9B 0.0490(17) 0.0357(16) 0.0400(18) -0.0030(13) -0.0087(14) -0.0025(14)
C20 0.054(2) 0.0324(16) 0.079(2) -0.0053(16) -0.0048(18) -0.0047(15)
C12 0.0481(18) 0.0424(17) 0.0379(17) -0.0019(14) -0.0028(14) 0.0126(14)
C5 0.063(2) 0.0388(17) 0.0377(18) 0.0088(14) -0.0026(15) 0.0029(15)
C3 0.061(2) 0.0408(17) 0.0349(17) -0.0056(13) 0.0031(15) -0.0026(15)
C19 0.0454(18) 0.0353(17) 0.068(2) -0.0022(16) -0.0101(16) 0.0101(14)
C13' 0.0364(15) 0.0307(15) 0.0363(16) 0.0023(12) -0.0005(12) 0.0011(12)
N1 0.117(3) 0.108(3) 0.044(2) -0.016(2) 0.003(2) 0.007(3)
C10B 0.063(2) 0.053(2) 0.045(2) -0.0084(16) -0.0101(16) 0.0112(17)
C22 0.092(3) 0.0387(18) 0.051(2) -0.0088(16) 0.0136(19) 0.0071(18)
C3' 0.0522(18) 0.0365(16) 0.0334(16) -0.0003(13) 0.0019(14) -0.0039(14)
C21 0.068(2) 0.0381(17) 0.055(2) -0.0097(15) -0.0051(17) 0.0168(16)
C10A 0.074(2) 0.079(3) 0.040(2) -0.0066(18) 0.0057(18) -0.004(2)
C4 0.066(2) 0.0428(18) 0.0322(17) 0.0030(14) 0.0005(15) -0.0010(16)
C11A 0.095(3) 0.074(3) 0.048(2) -0.019(2) -0.023(2) 0.018(2)
C11B 0.105(4) 0.115(4) 0.047(3) -0.011(2) 0.014(2) -0.010(3)
C23A 0.064(4) 0.069(6) 0.119(8) -0.035(6) 0.007(5) 0.019(4)
C25A 0.100(8) 0.040(4) 0.152(10) -0.028(5) 0.050(8) -0.005(5)
C24B 0.147(12) 0.052(6) 0.072(6) -0.015(4) 0.005(6) 0.049(7)
C23B 0.183(10) 0.049(5) 0.092(8) -0.033(5) -0.037(7) 0.010(6)
C24A 0.184(14) 0.088(8) 0.058(5) -0.038(5) -0.011(6) 0.062(9)
C25B 0.171(11) 0.070(7) 0.149(14) -0.014(7) 0.104(11) 0.044(7)

loop_
_atom_type_symbol
_atom_type_description
_atom_type_scat_dispersion_real
_atom_type_scat_dispersion_imag
_atom_type_scat_source
C C 0.0033 0.0016 'International Tables Vol C Tables 4.2.6.8 and 6.1.1.4'
H H 0.0000 0.0000 'International Tables Vol C Tables 4.2.6.8 and 6.1.1.4'
N N 0.0061 0.0033 'International Tables Vol C Tables 4.2.6.8 and 6.1.1.4'

loop_
_geom_angle_atom_site_label_1
_geom_angle_atom_site_label_2
_geom_angle_atom_site_label_3
_geom_angle
C7 C6' C18 121.9(3)
C6 C6' C7 119.1(3)
C6 C6' C18 119.0(2)
C6' C7 H7 118.3
C7' C7 C6' 123.3(3)
C7' C7 H7 118.3
H15A C15 H15B 109.5
H15A C15 H15C 109.5
H15B C15 H15C 109.5
C14 C15 H15A 109.5
C14 C15 H15B 109.5
C14 C15 H15C 109.5
C6 C5' C16 118.2(2)
C6 C5' C5 124.3(3)
C5 C5' C16 117.1(3)
C1' C2 H2 118.4
C1' C2 C2' 123.3(3)
C2' C2 H2 118.4
C6' C6 H6 118.4
C5' C6 C6' 123.2(3)
C5' C6 H6 118.4
C2 C1' C14 118.6(3)
C2 C1' C1 124.3(3)
C1 C1' C14 116.7(2)
C2 C2' C3 118.2(3)
C2 C2' C22 121.1(3)
C3 C2' C22 120.6(3)
C20 C18 C6' 108.0(2)
C20 C18 C21 108.6(3)
C19 C18 C6' 110.6(2)
C19 C18 C20 108.8(2)
C19 C18 C21 108.0(3)
C21 C18 C6' 112.8(2)
C8A C13 C8B 117.2(3)
C8A C13 C13' 122.1(3)
C8B C13 C13' 120.6(3)
H17A C17 H17B 109.5
H17A C17 H17C 109.5
H17B C17 H17C 109.5
C16 C17 H17A 109.5
C16 C17 H17B 109.5
C16 C17 H17C 109.5
C9A C12' C12 121.7(3)
C9B C12' C9A 117.7(3)
C9B C12' C12 120.6(3)
C13 C8A H8A 119.4
C9A C8A C13 121.3(3)
C9A C8A H8A 119.4
C12' C9A H9A 119.4
C8A C9A C12' 121.2(3)
C8A C9A H9A 119.4
C7 C7' C16 117.9(2)
C7 C7' C13' 125.0(3)
C13' C7' C16 116.8(2)
C5' C16 C17 104.9(2)
C5' C16 C7' 114.6(2)
C5' C16 C14 109.9(2)
C7' C16 C17 104.6(2)
C7' C16 C14 110.6(2)
C14 C16 C17 112.0(2)
C1' C14 C15 105.6(2)
C1' C14 C16 109.7(2)
C16 C14 C15 111.6(2)
C3' C14 C15 105.8(2)
C3' C14 C1' 113.3(2)
C3' C14 C16 110.7(2)
C1' C1 H1 118.3
C1' C1 C13' 123.5(3)
C13' C1 H1 118.3
C13 C8B H8B 119.2
C9B C8B C13 121.6(3)
C9B C8B H8B 119.2
C12' C9B H9B 119.5
C8B C9B C12' 121.0(3)
C8B C9B H9B 119.5
C18 C20 H20A 109.5
C18 C20 H20B 109.5
C18 C20 H20C 109.5
H20A C20 H20B 109.5
H20A C20 H20C 109.5
H20B C20 H20C 109.5
C10B C12 C12' 122.5(3)
C10A C12 C12' 121.4(3)
C10A C12 C10B 116.0(3)
C5' C5 H5 119.0
C4 C5 C5' 122.0(3)
C4 C5 H5 119.0
C2' C3 H3 118.3
C3' C3 C2' 123.4(3)
C3' C3 H3 118.3
C18 C19 H19A 109.5
C18 C19 H19B 109.5
C18 C19 H19C 109.5
H19A C19 H19B 109.5
H19A C19 H19C 109.5
H19B C19 H19C 109.5
C7' C13' C13 121.1(2)
C1 C13' C13 118.6(2)
C1 C13' C7' 120.2(3)
C11B N1 C11A 115.2(4)
C12 C10B H10B 120.3
C11A C10B C12 119.3(4)
C11A C10B H10B 120.3
C2' C22 C23A 108.3(4)
C2' C22 C23B 103.4(5)
C23A C22 C23B 148.3(5)
C25A C22 C2' 111.4(4)
C25A C22 C23A 102.8(7)
C25A C22 C23B 64.8(7)
C24B C22 C2' 113.7(4)
C24B C22 C23A 61.6(7)
C24B C22 C25A 42.5(6)
C24B C22 C23B 105.6(7)
C24B C22 C24A 130.1(6)
C24A C22 C2' 116.0(5)
C24A C22 C23A 105.5(7)
C24A C22 C25A 111.7(8)
C24A C22 C23B 58.6(7)
C25B C22 C2' 108.6(5)
C25B C22 C23A 59.8(8)
C25B C22 C25A 139.8(6)
C25B C22 C24B 115.2(9)
C25B C22 C23B 109.6(9)
C25B C22 C24A 51.1(7)
C3 C3' C14 118.4(3)
C3 C3' C4 124.4(3)
C4 C3' C14 116.9(3)
C18 C21 H21A 109.5
C18 C21 H21B 109.5
C18 C21 H21C 109.5
H21A C21 H21B 109.5
H21A C21 H21C 109.5
H21B C21 H21C 109.5
C12 C10A H10A 119.9
C12 C10A C11B 120.3(4)
C11B C10A H10A 119.9
C5 C4 C3' 122.1(3)
C5 C4 H4 119.0
C3' C4 H4 119.0
N1 C11A C10B 124.7(4)
N1 C11A H11A 117.6
C10B C11A H11A 117.6
N1 C11B C10A 124.4(4)
N1 C11B H11B 117.8
C10A C11B H11B 117.8
C22 C23A H23A 109.5
C22 C23A H23B 109.5
C22 C23A H23C 109.5
C22 C25A H25A 109.5
C22 C25A H25B 109.5
C22 C25A H25C 109.5
C22 C24B H24A 109.5
C22 C24B H24B 109.5
C22 C24B H24C 109.5
H24A C24B H24B 109.5
H24A C24B H24C 109.5
H24B C24B H24C 109.5
C22 C23B H23D 109.5
C22 C23B H23E 109.5
C22 C23B H23F 109.5
H23D C23B H23E 109.5
H23D C23B H23F 109.5
H23E C23B H23F 109.5
C22 C24A H24D 109.5
C22 C24A H24E 109.5
C22 C24A H24F 109.5
C22 C25B H25D 109.5
C22 C25B H25E 109.5
C22 C25B H25F 109.5
H25D C25B H25E 109.5
H25D C25B H25F 109.5
H25E C25B H25F 109.5

loop_
_geom_bond_atom_site_label_1
_geom_bond_atom_site_label_2
_geom_bond_distance
C6' C7 1.399(4)
C6' C6 1.397(4)
C6' C18 1.539(4)
C7 H7 0.9300
C7 C7' 1.394(4)
C15 H15A 0.9600
C15 H15B 0.9600
C15 H15C 0.9600
C15 C14 1.549(4)
C5' C6 1.386(4)
C5' C16 1.513(4)
C5' C5 1.398(4)
C2 H2 0.9300
C2 C1' 1.391(4)
C2 C2' 1.399(4)
C6 H6 0.9300
C1' C14 1.515(4)
C1' C1 1.393(4)
C2' C3 1.409(4)
C2' C22 1.535(4)
C18 C20 1.534(4)
C18 C19 1.525(4)
C18 C21 1.537(4)
C13 C8A 1.388(4)
C13 C8B 1.393(4)
C13 C13' 1.490(4)
C17 H17A 0.9600
C17 H17B 0.9600
C17 H17C 0.9600
C17 C16 1.561(4)
C12' C9A 1.389(4)
C12' C9B 1.388(4)
C12' C12 1.485(4)
C8A H8A 0.9300
C8A C9A 1.385(4)
C9A H9A 0.9300
C7' C16 1.516(4)
C7' C13' 1.408(4)
C16 C14 1.537(4)
C14 C3' 1.514(4)
C1 H1 0.9300
C1 C13' 1.408(4)
C8B H8B 0.9300
C8B C9B 1.379(4)
C9B H9B 0.9300
C20 H20A 0.9600
C20 H20B 0.9600
C20 H20C 0.9600
C12 C10B 1.393(4)
C12 C10A 1.380(5)
C5 H5 0.9300
C5 C4 1.386(4)
C3 H3 0.9300
C3 C3' 1.384(4)
C19 H19A 0.9600
C19 H19B 0.9600
C19 H19C 0.9600
N1 C11A 1.333(5)
N1 C11B 1.328(6)
C10B H10B 0.9300
C10B C11A 1.387(5)
C22 C23A 1.620(9)
C22 C25A 1.522(10)
C22 C24B 1.463(10)
C22 C23B 1.622(12)
C22 C24A 1.485(10)
C22 C25B 1.456(11)
C3' C4 1.403(4)
C21 H21A 0.9600
C21 H21B 0.9600
C21 H21C 0.9600
C10A H10A 0.9300
C10A C11B 1.382(5)
C4 H4 0.9300
C11A H11A 0.9300
C11B H11B 0.9300
C23A H23A 0.9600
C23A H23B 0.9600
C23A H23C 0.9600
C25A H25A 0.9600
C25A H25B 0.9600
C25A H25C 0.9600
C24B H24A 0.9600
C24B H24B 0.9600
C24B H24C 0.9600
C23B H23D 0.9600
C23B H23E 0.9600
C23B H23F 0.9600
C24A H24D 0.9600
C24A H24E 0.9600
C24A H24F 0.9600
C25B H25D 0.9600
C25B H25E 0.9600
C25B H25F 0.9600
